data_7243631
loop_
_publ_author_name
'Tominaga, Masahide'
'Shinkawa, Shoyo'
'Hyodo, Tadashi'
'Yamaguchi, Kentaro'

_publ_section_title
;
 Dynamic behavior of macrocycle-based organic frameworks in single-crystal
 to single-crystal guest exchanges
;
_journal_issue 40
_journal_name_full CrystEngComm
_journal_page_first 7039
_journal_page_last 7043
_journal_paper_doi 10.1039/D1CE01003D
_journal_volume 23
_journal_year 2021
_chemical_formula_sum 'C55 H50 Br4 Cl6 N4 O4'
_chemical_formula_weight 1363.33
_space_group_crystal_system triclinic
_space_group_IT_number 2
_space_group_name_Hall '-P 1'
_space_group_name_H-M_alt 'P -1'
_atom_sites_solution_hydrogens geom
_audit_creation_method SHELXL-2018/3
_audit_update_record
;
2021-07-27 deposited with the CCDC.	2021-09-23 downloaded from the CCDC.
;
_cell_angle_alpha 68.588(2)
_cell_angle_beta 88.724(2)
_cell_angle_gamma 85.755(2)
_cell_formula_units_Z 1
_cell_length_a 10.6218(8)
_cell_length_b 11.3383(8)
_cell_length_c 12.3181(9)
_cell_measurement_reflns_used 9742
_cell_measurement_temperature 100(2)
_cell_measurement_theta_max 78.44
_cell_measurement_theta_min 3.61
_cell_volume 1377.31(18)
_computing_cell_refinement 'SAINT (Bruker AXS, 2015)'
_computing_data_collection 'APEX3 (Bruker AXS, 2015)'
_computing_data_reduction 'SAINT (Bruker AXS, 2015)'
_computing_molecular_graphics 'ORTEP-3 for Windows (Farrugia, 1997)'
_computing_publication_material 'SHELXLE (H\"ubschle et al., 2011)'
_computing_structure_refinement 'SHELXL-2018/3 (Sheldrick, 2018)'
_computing_structure_solution 'SHELXT 2014/5 (Sheldrick, 2015)'
_diffrn_ambient_temperature 100(2)
_diffrn_detector_area_resol_mean 10.24
_diffrn_measured_fraction_theta_full 0.886
_diffrn_measured_fraction_theta_max 0.908
_diffrn_measurement_device_type 'BrukerD8 goniometer'
_diffrn_measurement_method 'omega and phi scans'
_diffrn_radiation_type CuK\a
_diffrn_radiation_wavelength 1.54178
_diffrn_reflns_av_R_equivalents 0.0399
_diffrn_reflns_av_unetI/netI 0.0300
_diffrn_reflns_Laue_measured_fraction_full 0.886
_diffrn_reflns_Laue_measured_fraction_max 0.908
_diffrn_reflns_limit_h_max 13
_diffrn_reflns_limit_h_min -13
_diffrn_reflns_limit_k_max 14
_diffrn_reflns_limit_k_min -14
_diffrn_reflns_limit_l_max 15
_diffrn_reflns_limit_l_min -15
_diffrn_reflns_number 19021
_diffrn_reflns_point_group_measured_fraction_full 0.886
_diffrn_reflns_point_group_measured_fraction_max 0.908
_diffrn_reflns_theta_full 25.000
_diffrn_reflns_theta_max 79.733
_diffrn_reflns_theta_min 3.854
_diffrn_source 'rotating-anode X-ray tube'
_exptl_absorpt_coefficient_mu 6.645
_exptl_absorpt_correction_T_max 0.6692
_exptl_absorpt_correction_T_min 0.4496
_exptl_absorpt_correction_type empirical
_exptl_absorpt_process_details 'SADABS Sheldrick 1996'
_exptl_crystal_colour colourless
_exptl_crystal_density_diffrn 1.644
_exptl_crystal_description prismatic
_exptl_crystal_F_000 682
_exptl_crystal_size_max 0.180
_exptl_crystal_size_mid 0.150
_exptl_crystal_size_min 0.120
_refine_diff_density_max 1.473
_refine_diff_density_min -0.701
_refine_diff_density_rms 0.123
_refine_ls_extinction_method none
_refine_ls_goodness_of_fit_ref 1.075
_refine_ls_hydrogen_treatment constr
_refine_ls_matrix_type full
_refine_ls_number_parameters 374
_refine_ls_number_reflns 5454
_refine_ls_number_restraints 0
_refine_ls_restrained_S_all 1.075
_refine_ls_R_factor_all 0.0522
_refine_ls_R_factor_gt 0.0517
_refine_ls_shift/su_max 0.000
_refine_ls_shift/su_mean 0.000
_refine_ls_structure_factor_coef Fsqd
_refine_ls_weighting_details 'w=1/[\s^2^(Fo^2^)+(0.0804P)^2^+17.0489P] where P=(Fo^2^+2Fc^2^)/3'
_refine_ls_weighting_scheme calc
_refine_ls_wR_factor_gt 0.2067
_refine_ls_wR_factor_ref 0.2071
_reflns_Friedel_coverage 0.000
_reflns_number_gt 5346
_reflns_number_total 5454
_reflns_threshold_expression 'I > 2\s(I)'
_cod_data_source_file d1ce01003d2.cif
_cod_data_source_block 1a
_cod_depositor_comments 'Adding full bibliography for 7243631--7243635.cif.'
_cod_database_code 7243631
_shelx_shelxl_version_number 2018/3
_shelx_space_group_comment
;
The symmetry employed for this shelxl refinement is uniquely defined
by the following loop, which should always be used as a source of
symmetry information in preference to the above space-group names.
They are only intended as comments.
;
_shelx_estimated_absorpt_t_min 0.381
_shelx_estimated_absorpt_t_max 0.503

loop_
_space_group_symop_operation_xyz
'x, y, z'
'-x, -y, -z'

loop_
_atom_site_label
_atom_site_type_symbol
_atom_site_fract_x
_atom_site_fract_y
_atom_site_fract_z
_atom_site_U_iso_or_equiv
_atom_site_adp_type
_atom_site_occupancy
_atom_site_site_symmetry_order
_atom_site_calc_flag
_atom_site_refinement_flags_posn
_atom_site_refinement_flags_adp
_atom_site_refinement_flags_occupancy
_atom_site_disorder_assembly
_atom_site_disorder_group
C1A C 0.5912(14) 0.5705(15) 0.2323(13) 0.057(3) Uani 0.7 1 d . . P A -1
H1AA H 0.579649 0.504290 0.310045 0.068 Uiso 0.7 1 calc R U P A -1
H1AB H 0.513155 0.627561 0.212851 0.068 Uiso 0.7 1 calc R U P A -1
Cl1A Cl 0.6118(3) 0.4983(3) 0.1305(3) 0.0504(7) Uani 0.7 1 d . . P A -1
Cl2A Cl 0.7176(3) 0.6586(3) 0.2395(3) 0.0536(8) Uani 0.7 1 d . . P A -1
C1B C 0.785(2) 0.360(3) 0.564(3) 0.051(5) Uani 0.5 1 d . . P B -2
H1BA H 0.773744 0.316591 0.507861 0.062 Uiso 0.5 1 calc R U P B -2
H1BB H 0.791809 0.293753 0.642886 0.062 Uiso 0.5 1 calc R U P B -2
Cl1B Cl 0.9289(4) 0.4393(5) 0.5301(4) 0.0493(10) Uani 0.5 1 d . . P B -2
Cl2B Cl 0.6559(5) 0.4628(7) 0.5565(5) 0.0635(14) Uani 0.5 1 d . . P B -2
C1C C 0.694(3) 0.390(3) 0.604(3) 0.051(5) Uani 0.3 1 d . . P C -3
H1CA H 0.715521 0.386240 0.683153 0.062 Uiso 0.3 1 calc R U P C -3
H1CB H 0.620659 0.339206 0.610630 0.062 Uiso 0.3 1 calc R U P C -3
Cl1C Cl 0.8155(10) 0.3280(13) 0.5517(11) 0.051(3) Uani 0.3 1 d . . P C -3
Cl2C Cl 0.6527(9) 0.5565(8) 0.5096(10) 0.076(3) Uani 0.3 1 d . . P C -3
C1 C 1.0068(5) 0.8244(6) 0.6161(5) 0.0221(12) Uani 1 1 d . . . . .
H1A H 1.023775 0.790137 0.553494 0.027 Uiso 1 1 calc R U . . .
H1AC H 1.033376 0.912339 0.588238 0.027 Uiso 1 1 calc R U . . .
C2 C 1.0827(5) 0.7429(6) 0.7252(6) 0.0227(12) Uani 1 1 d . . . . .
H2 H 1.174606 0.742608 0.705840 0.027 Uiso 1 1 calc R U . . .
C3 C 1.0415(5) 0.6069(6) 0.7667(5) 0.0207(12) Uani 1 1 d . . . . .
H3A H 1.092286 0.553014 0.835705 0.025 Uiso 1 1 calc R U . . .
H3AB H 1.057282 0.572163 0.704232 0.025 Uiso 1 1 calc R U . . .
C4 C 0.9002(5) 0.6026(5) 0.7985(5) 0.0186(11) Uani 1 1 d . . . . .
C5 C 0.8242(5) 0.6863(5) 0.6887(5) 0.0187(11) Uani 1 1 d . . . . .
H5A H 0.733018 0.685969 0.707368 0.022 Uiso 1 1 calc R U . . .
H5AB H 0.838001 0.650452 0.626846 0.022 Uiso 1 1 calc R U . . .
C6 C 0.8783(6) 0.6599(6) 0.8938(5) 0.0218(12) Uani 1 1 d . . . . .
H6A H 0.787696 0.659649 0.914632 0.026 Uiso 1 1 calc R U . . .
H6AB H 0.927186 0.607365 0.964568 0.026 Uiso 1 1 calc R U . . .
C7 C -0.0598(6) 0.2036(6) 0.1782(6) 0.0265(13) Uani 1 1 d . . . . .
H7A H -0.109403 0.256287 0.107969 0.032 Uiso 1 1 calc R U . . .
H7AB H -0.087090 0.115912 0.204346 0.032 Uiso 1 1 calc R U . . .
C8 C 0.0809(6) 0.2035(6) 0.1493(5) 0.0229(12) Uani 1 1 d . . . . .
H8 H 0.096895 0.167387 0.086949 0.028 Uiso 1 1 calc R U . . .
C9 C 0.1579(6) 0.1226(6) 0.2590(5) 0.0212(12) Uani 1 1 d . . . . .
H9A H 0.133114 0.033997 0.286102 0.025 Uiso 1 1 calc R U . . .
H9AB H 0.248791 0.121947 0.239359 0.025 Uiso 1 1 calc R U . . .
C10 C 0.1362(5) 0.1748(5) 0.3569(5) 0.0185(11) Uani 1 1 d . . . . .
C11 C 0.8572(5) 0.4677(6) 0.8399(5) 0.0196(11) Uani 1 1 d . . . . .
C12 C 0.9341(6) 0.3680(6) 0.8276(5) 0.0220(12) Uani 1 1 d . . . . .
H12 H 1.014808 0.383981 0.792702 0.026 Uiso 1 1 calc R U . . .
C13 C 0.8939(6) 0.2457(6) 0.8658(5) 0.0228(12) Uani 1 1 d . . . . .
C14 C 0.7780(6) 0.2194(6) 0.9197(5) 0.0229(12) Uani 1 1 d . . . . .
C15 C 0.7000(6) 0.3161(6) 0.9318(6) 0.0268(13) Uani 1 1 d . . . . .
H15 H 0.620003 0.298824 0.967911 0.032 Uiso 1 1 calc R U . . .
C16 C 0.7384(6) 0.4394(6) 0.8908(6) 0.0257(13) Uani 1 1 d . . . . .
H16 H 0.682884 0.506007 0.897540 0.031 Uiso 1 1 calc R U . . .
C17 C 0.6644(5) 0.0506(6) 0.9118(5) 0.0209(12) Uani 1 1 d . . . . .
C18 C 0.6326(6) -0.0749(6) 0.9674(5) 0.0215(12) Uani 1 1 d . . . . .
H18 H 0.670853 -0.125706 1.039978 0.026 Uiso 1 1 calc R U . . .
C19 C 0.5013(5) -0.0497(6) 0.8169(5) 0.0207(12) Uani 1 1 d . . . . .
C20 C 0.5360(6) 0.0733(6) 0.7601(5) 0.0212(12) Uani 1 1 d . . . . .
H20 H 0.500803 0.122720 0.685707 0.025 Uiso 1 1 calc R U . . .
C21 C 0.3513(5) -0.0375(6) 0.6721(5) 0.0213(12) Uani 1 1 d . . . . .
C22 C 0.3586(5) -0.0760(5) 0.5776(5) 0.0203(12) Uani 1 1 d . . . . .
C23 C 0.2887(5) -0.0092(5) 0.4764(5) 0.0187(11) Uani 1 1 d . . . . .
H23 H 0.294239 -0.037473 0.412589 0.022 Uiso 1 1 calc R U . . .
C24 C 0.2108(5) 0.0987(6) 0.4676(5) 0.0197(12) Uani 1 1 d . . . . .
C25 C 0.2026(6) 0.1341(6) 0.5653(6) 0.0239(12) Uani 1 1 d . . . . .
H25 H 0.148728 0.206017 0.562314 0.029 Uiso 1 1 calc R U . . .
C26 C 0.2707(6) 0.0672(6) 0.6661(6) 0.0243(13) Uani 1 1 d . . . . .
H26 H 0.262441 0.092798 0.731369 0.029 Uiso 1 1 calc R U . . .
N1 N 0.6188(5) 0.1238(5) 0.8090(4) 0.0221(10) Uani 1 1 d . . . . .
N2 N 0.5494(5) -0.1238(5) 0.9197(4) 0.0220(10) Uani 1 1 d . . . . .
O1 O 0.7463(4) 0.0936(4) 0.9700(4) 0.0265(10) Uani 1 1 d . . . . .
O2 O 0.4185(4) -0.1086(4) 0.7733(4) 0.0257(9) Uani 1 1 d . . . . .
Br2 Br 0.46283(6) -0.22030(6) 0.58441(6) 0.0254(2) Uani 1 1 d . . . . .
Br1A Br 1.0012(4) 0.1168(3) 0.8435(2) 0.029(2) Uani 0.79(9) 1 d . . P D 1
Br1B Br 0.995(3) 0.1158(15) 0.839(2) 0.073(14) Uani 0.21(9) 1 d . . P D 2

loop_
_atom_site_aniso_label
_atom_site_aniso_U_11
_atom_site_aniso_U_22
_atom_site_aniso_U_33
_atom_site_aniso_U_23
_atom_site_aniso_U_13
_atom_site_aniso_U_12
C1A 0.052(8) 0.056(9) 0.063(8) -0.021(7) -0.002(6) -0.015(6)
Cl1A 0.0384(14) 0.067(2) 0.0460(15) -0.0214(14) 0.0011(11) 0.0016(13)
Cl2A 0.0441(15) 0.0356(16) 0.076(2) -0.0159(14) -0.0100(14) 0.0046(12)
C1B 0.032(10) 0.050(13) 0.065(14) -0.015(9) -0.016(9) 0.008(9)
Cl1B 0.046(2) 0.065(3) 0.046(2) -0.032(2) 0.0013(17) -0.0006(19)
Cl2B 0.045(3) 0.088(5) 0.070(3) -0.046(3) 0.009(2) -0.001(3)
C1C 0.032(10) 0.050(13) 0.065(14) -0.015(9) -0.016(9) 0.008(9)
Cl1C 0.036(5) 0.067(7) 0.057(4) -0.033(5) 0.003(4) 0.013(4)
Cl2C 0.063(5) 0.024(4) 0.133(8) -0.017(4) -0.052(5) 0.001(3)
C1 0.016(3) 0.014(3) 0.032(3) -0.003(2) 0.003(2) 0.001(2)
C2 0.014(3) 0.015(3) 0.034(3) -0.003(2) 0.000(2) 0.000(2)
C3 0.015(3) 0.014(3) 0.030(3) -0.005(2) 0.002(2) 0.000(2)
C4 0.015(2) 0.011(3) 0.027(3) -0.004(2) 0.001(2) 0.000(2)
C5 0.015(2) 0.013(3) 0.027(3) -0.006(2) 0.001(2) 0.001(2)
C6 0.022(3) 0.017(3) 0.024(3) -0.005(2) -0.001(2) -0.002(2)
C7 0.023(3) 0.018(3) 0.036(3) -0.005(3) -0.006(3) -0.006(2)
C8 0.025(3) 0.017(3) 0.027(3) -0.007(2) -0.003(2) -0.001(2)
C9 0.021(3) 0.014(3) 0.028(3) -0.006(2) 0.000(2) 0.001(2)
C10 0.015(2) 0.012(3) 0.026(3) -0.004(2) 0.001(2) 0.000(2)
C11 0.018(3) 0.015(3) 0.025(3) -0.006(2) -0.001(2) -0.001(2)
C12 0.021(3) 0.017(3) 0.027(3) -0.007(2) 0.001(2) -0.001(2)
C13 0.026(3) 0.014(3) 0.028(3) -0.008(2) -0.002(2) 0.001(2)
C14 0.025(3) 0.014(3) 0.027(3) -0.004(2) -0.004(2) -0.005(2)
C15 0.020(3) 0.022(3) 0.036(3) -0.006(3) 0.002(2) -0.007(2)
C16 0.018(3) 0.022(3) 0.034(3) -0.008(3) 0.001(2) -0.002(2)
C17 0.018(3) 0.016(3) 0.027(3) -0.006(2) 0.002(2) -0.002(2)
C18 0.022(3) 0.016(3) 0.023(3) -0.003(2) 0.001(2) -0.001(2)
C19 0.019(3) 0.017(3) 0.025(3) -0.005(2) 0.002(2) -0.003(2)
C20 0.021(3) 0.015(3) 0.024(3) -0.003(2) 0.001(2) -0.002(2)
C21 0.019(3) 0.014(3) 0.026(3) -0.001(2) -0.002(2) -0.003(2)
C22 0.015(3) 0.011(3) 0.032(3) -0.004(2) 0.004(2) -0.002(2)
C23 0.015(2) 0.012(3) 0.028(3) -0.006(2) 0.002(2) -0.002(2)
C24 0.014(2) 0.013(3) 0.028(3) -0.003(2) 0.002(2) -0.001(2)
C25 0.020(3) 0.018(3) 0.030(3) -0.005(2) 0.002(2) -0.001(2)
C26 0.025(3) 0.021(3) 0.027(3) -0.009(2) 0.003(2) -0.002(2)
N1 0.020(2) 0.017(3) 0.026(3) -0.004(2) 0.0013(19) -0.0032(19)
N2 0.023(2) 0.015(3) 0.025(2) -0.004(2) 0.003(2) -0.0036(19)
O1 0.029(2) 0.014(2) 0.032(2) -0.0015(17) -0.0071(18) -0.0056(17)
O2 0.031(2) 0.013(2) 0.029(2) -0.0021(17) -0.0067(18) -0.0040(17)
Br2 0.0219(3) 0.0147(3) 0.0354(4) -0.0050(3) -0.0020(2) 0.0040(2)
Br1A 0.0345(18) 0.0141(14) 0.042(3) -0.0142(9) 0.0064(11) 0.0016(10)
Br1B 0.056(9) 0.024(7) 0.13(3) -0.012(7) 0.024(8) -0.009(6)

loop_
_atom_type_symbol
_atom_type_description
_atom_type_scat_dispersion_real
_atom_type_scat_dispersion_imag
_atom_type_scat_source
C C 0.0181 0.0091 'International Tables Vol C Tables 4.2.6.8 and 6.1.1.4'
H H 0.0000 0.0000 'International Tables Vol C Tables 4.2.6.8 and 6.1.1.4'
N N 0.0311 0.0180 'International Tables Vol C Tables 4.2.6.8 and 6.1.1.4'
O O 0.0492 0.0322 'International Tables Vol C Tables 4.2.6.8 and 6.1.1.4'
Br Br -0.6763 1.2805 'International Tables Vol C Tables 4.2.6.8 and 6.1.1.4'
Cl Cl 0.3639 0.7018 'International Tables Vol C Tables 4.2.6.8 and 6.1.1.4'

loop_
_geom_angle_atom_site_label_1
_geom_angle_atom_site_label_2
_geom_angle_atom_site_label_3
_geom_angle
_geom_angle_site_symmetry_1
_geom_angle_site_symmetry_3
_geom_angle_publ_flag
Cl1A C1A Cl2A 113.8(8) . . ?
Cl1A C1A H1AA 108.8 . . ?
Cl2A C1A H1AA 108.8 . . ?
Cl1A C1A H1AB 108.8 . . ?
Cl2A C1A H1AB 108.8 . . ?
H1AA C1A H1AB 107.7 . . ?
Cl2B C1B Cl1B 112.0(17) . . ?
Cl2B C1B H1BA 109.2 . . ?
Cl1B C1B H1BA 109.2 . . ?
Cl2B C1B H1BB 109.2 . . ?
Cl1B C1B H1BB 109.2 . . ?
H1BA C1B H1BB 107.9 . . ?
Cl1C C1C Cl2C 111(2) . . ?
Cl1C C1C H1CA 109.3 . . ?
Cl2C C1C H1CA 109.3 . . ?
Cl1C C1C H1CB 109.3 . . ?
Cl2C C1C H1CB 109.3 . . ?
H1CA C1C H1CB 108.0 . . ?
C2 C1 C10 110.5(5) . 2_666 ?
C2 C1 H1A 109.5 . . ?
C10 C1 H1A 109.5 2_666 . ?
C2 C1 H1AC 109.5 . . ?
C10 C1 H1AC 109.5 2_666 . ?
H1A C1 H1AC 108.1 . . ?
C7 C2 C1 110.2(5) 2_666 . ?
C7 C2 C3 109.6(5) 2_666 . ?
C1 C2 C3 109.0(5) . . ?
C7 C2 H2 109.4 2_666 . ?
C1 C2 H2 109.4 . . ?
C3 C2 H2 109.4 . . ?
C2 C3 C4 111.2(5) . . ?
C2 C3 H3A 109.4 . . ?
C4 C3 H3A 109.4 . . ?
C2 C3 H3AB 109.4 . . ?
C4 C3 H3AB 109.4 . . ?
H3A C3 H3AB 108.0 . . ?
C11 C4 C6 110.7(5) . . ?
C11 C4 C3 112.0(5) . . ?
C6 C4 C3 108.1(5) . . ?
C11 C4 C5 109.2(5) . . ?
C6 C4 C5 108.8(5) . . ?
C3 C4 C5 107.9(5) . . ?
C4 C5 C10 111.4(5) . 2_666 ?
C4 C5 H5A 109.3 . . ?
C10 C5 H5A 109.3 2_666 . ?
C4 C5 H5AB 109.3 . . ?
C10 C5 H5AB 109.3 2_666 . ?
H5A C5 H5AB 108.0 . . ?
C8 C6 C4 110.5(5) 2_666 . ?
C8 C6 H6A 109.6 2_666 . ?
C4 C6 H6A 109.6 . . ?
C8 C6 H6AB 109.6 2_666 . ?
C4 C6 H6AB 109.6 . . ?
H6A C6 H6AB 108.1 . . ?
C2 C7 C8 108.9(5) 2_666 . ?
C2 C7 H7A 109.9 2_666 . ?
C8 C7 H7A 109.9 . . ?
C2 C7 H7AB 109.9 2_666 . ?
C8 C7 H7AB 109.9 . . ?
H7A C7 H7AB 108.3 . . ?
C7 C8 C6 109.6(5) . 2_666 ?
C7 C8 C9 109.8(5) . . ?
C6 C8 C9 109.1(5) 2_666 . ?
C7 C8 H8 109.4 . . ?
C6 C8 H8 109.4 2_666 . ?
C9 C8 H8 109.4 . . ?
C10 C9 C8 111.2(5) . . ?
C10 C9 H9A 109.4 . . ?
C8 C9 H9A 109.4 . . ?
C10 C9 H9AB 109.4 . . ?
C8 C9 H9AB 109.4 . . ?
H9A C9 H9AB 108.0 . . ?
C24 C10 C9 113.5(5) . . ?
C24 C10 C1 109.9(5) . 2_666 ?
C9 C10 C1 107.8(5) . 2_666 ?
C24 C10 C5 108.8(5) . 2_666 ?
C9 C10 C5 108.0(5) . 2_666 ?
C1 C10 C5 108.9(5) 2_666 2_666 ?
C12 C11 C16 117.5(6) . . ?
C12 C11 C4 121.3(5) . . ?
C16 C11 C4 121.2(5) . . ?
C13 C12 C11 120.7(6) . . ?
C13 C12 H12 119.6 . . ?
C11 C12 H12 119.6 . . ?
C14 C13 C12 120.7(6) . . ?
C14 C13 Br1A 121.0(5) . . ?
C12 C13 Br1A 118.3(5) . . ?
C14 C13 Br1B 119.7(8) . . ?
C12 C13 Br1B 119.6(8) . . ?
C15 C14 C13 119.7(6) . . ?
C15 C14 O1 120.5(6) . . ?
C13 C14 O1 119.5(6) . . ?
C14 C15 C16 119.8(6) . . ?
C14 C15 H15 120.1 . . ?
C16 C15 H15 120.1 . . ?
C15 C16 C11 121.5(6) . . ?
C15 C16 H16 119.2 . . ?
C11 C16 H16 119.2 . . ?
N1 C17 O1 121.3(5) . . ?
N1 C17 C18 122.4(6) . . ?
O1 C17 C18 116.3(5) . . ?
N2 C18 C17 120.7(6) . . ?
N2 C18 H18 119.6 . . ?
C17 C18 H18 119.6 . . ?
N2 C19 O2 113.2(5) . . ?
N2 C19 C20 122.1(6) . . ?
O2 C19 C20 124.8(5) . . ?
N1 C20 C19 120.9(6) . . ?
N1 C20 H20 119.5 . . ?
C19 C20 H20 119.5 . . ?
C22 C21 O2 119.4(5) . . ?
C22 C21 C26 119.0(6) . . ?
O2 C21 C26 121.5(6) . . ?
C21 C22 C23 120.7(5) . . ?
C21 C22 Br2 120.2(5) . . ?
C23 C22 Br2 119.1(5) . . ?
C22 C23 C24 120.9(6) . . ?
C22 C23 H23 119.6 . . ?
C24 C23 H23 119.6 . . ?
C23 C24 C25 117.5(6) . . ?
C23 C24 C10 121.7(6) . . ?
C25 C24 C10 120.8(5) . . ?
C26 C25 C24 121.7(6) . . ?
C26 C25 H25 119.2 . . ?
C24 C25 H25 119.2 . . ?
C25 C26 C21 120.2(6) . . ?
C25 C26 H26 119.9 . . ?
C21 C26 H26 119.9 . . ?
C17 N1 C20 116.7(5) . . ?
C19 N2 C18 117.1(5) . . ?
C17 O1 C14 118.5(5) . . ?
C19 O2 C21 118.9(5) . . ?

loop_
_geom_bond_atom_site_label_1
_geom_bond_atom_site_label_2
_geom_bond_distance
_geom_bond_site_symmetry_2
_geom_bond_publ_flag
C1A Cl1A 1.732(15) . ?
C1A Cl2A 1.754(13) . ?
C1A H1AA 0.9900 . ?
C1A H1AB 0.9900 . ?
C1B Cl2B 1.72(3) . ?
C1B Cl1B 1.79(3) . ?
C1B H1BA 0.9900 . ?
C1B H1BB 0.9900 . ?
C1C Cl1C 1.65(4) . ?
C1C Cl2C 1.85(4) . ?
C1C H1CA 0.9900 . ?
C1C H1CB 0.9900 . ?
C1 C2 1.530(8) . ?
C1 C10 1.547(8) 2_666 ?
C1 H1A 0.9900 . ?
C1 H1AC 0.9900 . ?
C2 C7 1.528(9) 2_666 ?
C2 C3 1.532(8) . ?
C2 H2 1.0000 . ?
C3 C4 1.542(7) . ?
C3 H3A 0.9900 . ?
C3 H3AB 0.9900 . ?
C4 C11 1.528(8) . ?
C4 C6 1.542(8) . ?
C4 C5 1.543(8) . ?
C5 C10 1.553(8) 2_666 ?
C5 H5A 0.9900 . ?
C5 H5AB 0.9900 . ?
C6 C8 1.535(8) 2_666 ?
C6 H6A 0.9900 . ?
C6 H6AB 0.9900 . ?
C7 C8 1.529(9) . ?
C7 H7A 0.9900 . ?
C7 H7AB 0.9900 . ?
C8 C9 1.539(8) . ?
C8 H8 1.0000 . ?
C9 C10 1.533(8) . ?
C9 H9A 0.9900 . ?
C9 H9AB 0.9900 . ?
C10 C24 1.523(8) . ?
C11 C12 1.397(9) . ?
C11 C16 1.402(8) . ?
C12 C13 1.388(8) . ?
C12 H12 0.9500 . ?
C13 C14 1.385(9) . ?
C13 Br1A 1.882(7) . ?
C13 Br1B 1.885(18) . ?
C14 C15 1.375(10) . ?
C14 O1 1.397(7) . ?
C15 C16 1.391(9) . ?
C15 H15 0.9500 . ?
C16 H16 0.9500 . ?
C17 N1 1.314(8) . ?
C17 O1 1.361(7) . ?
C17 C18 1.399(8) . ?
C18 N2 1.329(8) . ?
C18 H18 0.9500 . ?
C19 N2 1.327(8) . ?
C19 O2 1.369(7) . ?
C19 C20 1.387(8) . ?
C20 N1 1.347(8) . ?
C20 H20 0.9500 . ?
C21 C22 1.384(9) . ?
C21 O2 1.391(7) . ?
C21 C26 1.392(9) . ?
C22 C23 1.395(8) . ?
C22 Br2 1.883(6) . ?
C23 C24 1.397(8) . ?
C23 H23 0.9500 . ?
C24 C25 1.400(9) . ?
C25 C26 1.382(9) . ?
C25 H25 0.9500 . ?
C26 H26 0.9500 . ?

loop_
_geom_torsion_atom_site_label_1
_geom_torsion_atom_site_label_2
_geom_torsion_atom_site_label_3
_geom_torsion_atom_site_label_4
_geom_torsion
_geom_torsion_site_symmetry_1
_geom_torsion_site_symmetry_2
_geom_torsion_site_symmetry_3
_geom_torsion_site_symmetry_4
_geom_torsion_publ_flag
C10 C1 C2 C7 -60.5(6) 2_666 . . 2_666 ?
C10 C1 C2 C3 59.7(7) 2_666 . . . ?
C7 C2 C3 C4 59.7(6) 2_666 . . . ?
C1 C2 C3 C4 -61.0(7) . . . . ?
C2 C3 C4 C11 179.9(5) . . . . ?
C2 C3 C4 C6 -57.8(6) . . . . ?
C2 C3 C4 C5 59.6(6) . . . . ?
C11 C4 C5 C10 179.7(5) . . . 2_666 ?
C6 C4 C5 C10 58.8(6) . . . 2_666 ?
C3 C4 C5 C10 -58.3(6) . . . 2_666 ?
C11 C4 C6 C8 -178.8(5) . . . 2_666 ?
C3 C4 C6 C8 58.2(6) . . . 2_666 ?
C5 C4 C6 C8 -58.8(6) . . . 2_666 ?
C2 C7 C8 C6 -60.8(6) 2_666 . . 2_666 ?
C2 C7 C8 C9 59.0(6) 2_666 . . . ?
C7 C8 C9 C10 -59.9(6) . . . . ?
C6 C8 C9 C10 60.2(6) 2_666 . . . ?
C8 C9 C10 C24 -179.7(5) . . . . ?
C8 C9 C10 C1 58.4(6) . . . 2_666 ?
C8 C9 C10 C5 -59.0(6) . . . 2_666 ?
C6 C4 C11 C12 -131.8(6) . . . . ?
C3 C4 C11 C12 -11.0(8) . . . . ?
C5 C4 C11 C12 108.4(6) . . . . ?
C6 C4 C11 C16 48.8(7) . . . . ?
C3 C4 C11 C16 169.5(6) . . . . ?
C5 C4 C11 C16 -71.0(7) . . . . ?
C16 C11 C12 C13 -0.7(9) . . . . ?
C4 C11 C12 C13 179.9(6) . . . . ?
C11 C12 C13 C14 -1.7(9) . . . . ?
C11 C12 C13 Br1A 178.8(5) . . . . ?
C11 C12 C13 Br1B 176.0(13) . . . . ?
C12 C13 C14 C15 2.4(9) . . . . ?
Br1A C13 C14 C15 -178.1(5) . . . . ?
Br1B C13 C14 C15 -175.3(13) . . . . ?
C12 C13 C14 O1 -172.2(6) . . . . ?
Br1A C13 C14 O1 7.2(8) . . . . ?
Br1B C13 C14 O1 10.1(15) . . . . ?
C13 C14 C15 C16 -0.7(10) . . . . ?
O1 C14 C15 C16 173.9(6) . . . . ?
C14 C15 C16 C11 -1.8(10) . . . . ?
C12 C11 C16 C15 2.4(9) . . . . ?
C4 C11 C16 C15 -178.2(6) . . . . ?
N1 C17 C18 N2 -3.0(9) . . . . ?
O1 C17 C18 N2 177.3(5) . . . . ?
N2 C19 C20 N1 -1.4(9) . . . . ?
O2 C19 C20 N1 -179.6(6) . . . . ?
O2 C21 C22 C23 177.7(5) . . . . ?
C26 C21 C22 C23 1.6(8) . . . . ?
O2 C21 C22 Br2 -2.0(7) . . . . ?
C26 C21 C22 Br2 -178.1(4) . . . . ?
C21 C22 C23 C24 0.6(8) . . . . ?
Br2 C22 C23 C24 -179.6(4) . . . . ?
C22 C23 C24 C25 -2.1(8) . . . . ?
C22 C23 C24 C10 178.5(5) . . . . ?
C9 C10 C24 C23 -1.1(7) . . . . ?
C1 C10 C24 C23 119.6(6) 2_666 . . . ?
C5 C10 C24 C23 -121.3(6) 2_666 . . . ?
C9 C10 C24 C25 179.5(5) . . . . ?
C1 C10 C24 C25 -59.8(7) 2_666 . . . ?
C5 C10 C24 C25 59.3(7) 2_666 . . . ?
C23 C24 C25 C26 1.4(9) . . . . ?
C10 C24 C25 C26 -179.2(5) . . . . ?
C24 C25 C26 C21 0.8(9) . . . . ?
C22 C21 C26 C25 -2.3(9) . . . . ?
O2 C21 C26 C25 -178.3(5) . . . . ?
O1 C17 N1 C20 -178.4(5) . . . . ?
C18 C17 N1 C20 1.9(9) . . . . ?
C19 C20 N1 C17 0.2(9) . . . . ?
O2 C19 N2 C18 178.8(5) . . . . ?
C20 C19 N2 C18 0.4(9) . . . . ?
C17 C18 N2 C19 1.7(9) . . . . ?
N1 C17 O1 C14 2.2(9) . . . . ?
C18 C17 O1 C14 -178.1(5) . . . . ?
C15 C14 O1 C17 82.2(8) . . . . ?
C13 C14 O1 C17 -103.1(7) . . . . ?
N2 C19 O2 C21 173.3(5) . . . . ?
C20 C19 O2 C21 -8.4(9) . . . . ?
C22 C21 O2 C19 124.3(6) . . . . ?
C26 C21 O2 C19 -59.7(8) . . . . ?
